data_1505114
loop_
_publ_author_name
'Sonoda, Yoriko'
'Goto, Midori'
'Tsuzuki, Seiji'
'Tamaoki, Nobuyuki'

_publ_section_title
;
 Fluorinated diphenylpolyenes: crystal structures and emission properties.
;
_journal_issue 51
_journal_name_full 'The journal of physical chemistry. A'
_journal_page_first 13441
_journal_page_last 13451
_journal_paper_doi 10.1021/jp0766104
_journal_volume 111
_journal_year 2007
_chemical_formula_moiety 'C18 H6 F10'
_chemical_formula_sum 'C18 H6 F10'
_chemical_formula_weight 412.23
_chemical_name_systematic
; 
 ? 
;
_space_group_IT_number 2
_symmetry_cell_setting triclinic
_symmetry_space_group_name_Hall '-P 1'
_symmetry_space_group_name_H-M 'P -1'
_atom_sites_solution_hydrogens geom
_atom_sites_solution_primary direct
_atom_sites_solution_secondary difmap
_audit_creation_method SHELXL-97
_cell_angle_alpha 80.335(3)
_cell_angle_beta 78.540(4)
_cell_angle_gamma 73.542(4)
_cell_formula_units_Z 1
_cell_length_a 5.9392(13)
_cell_length_b 8.1021(18)
_cell_length_c 8.5594(19)
_cell_measurement_reflns_used 1522
_cell_measurement_temperature 183(2)
_cell_measurement_theta_max 23.612
_cell_measurement_theta_min 2.490
_cell_volume 384.39(15)
_computing_cell_refinement 'Bruker SMART'
_computing_data_collection 'Bruker SMART'
_computing_data_reduction 'Bruker SAINT'
_computing_molecular_graphics 'Bruker SHELXTL'
_computing_publication_material 'Bruker SHELXTL'
_computing_structure_refinement 'SHELXL-97 (Sheldrick, 1997)'
_computing_structure_solution 'SHELXS-97 (Sheldrick, 1990)'
_diffrn_ambient_temperature 183(2)
_diffrn_detector_area_resol_mean 8.366
_diffrn_measured_fraction_theta_full 0.986
_diffrn_measured_fraction_theta_max 0.876
_diffrn_measurement_device_type 'CCD area detector'
_diffrn_measurement_method 'phi and omega scans'
_diffrn_radiation_monochromator graphite
_diffrn_radiation_source 'rotating unit'
_diffrn_radiation_type MoK\a
_diffrn_radiation_wavelength 0.71073
_diffrn_reflns_av_R_equivalents 0.0088
_diffrn_reflns_av_sigmaI/netI 0.0246
_diffrn_reflns_limit_h_max 5
_diffrn_reflns_limit_h_min -7
_diffrn_reflns_limit_k_max 10
_diffrn_reflns_limit_k_min -10
_diffrn_reflns_limit_l_max 10
_diffrn_reflns_limit_l_min -11
_diffrn_reflns_number 2370
_diffrn_reflns_theta_full 26.22
_diffrn_reflns_theta_max 28.18
_diffrn_reflns_theta_min 2.45
_diffrn_standards_decay_% 0.0
_diffrn_standards_interval_time 978
_diffrn_standards_number 36
_exptl_absorpt_coefficient_mu 0.189
_exptl_absorpt_correction_T_max 0.9906
_exptl_absorpt_correction_T_min 0.9455
_exptl_absorpt_correction_type multi-scan
_exptl_absorpt_process_details sadabs
_exptl_crystal_colour yellow
_exptl_crystal_density_diffrn 1.781
_exptl_crystal_density_method 'not measured'
_exptl_crystal_description plate
_exptl_crystal_F_000 204
_exptl_crystal_size_max 0.30
_exptl_crystal_size_mid 0.10
_exptl_crystal_size_min 0.05
_refine_diff_density_max 0.289
_refine_diff_density_min -0.240
_refine_diff_density_rms 0.057
_refine_ls_extinction_method none
_refine_ls_goodness_of_fit_ref 1.134
_refine_ls_hydrogen_treatment constr
_refine_ls_matrix_type full
_refine_ls_number_parameters 127
_refine_ls_number_reflns 1656
_refine_ls_number_restraints 0
_refine_ls_restrained_S_all 1.134
_refine_ls_R_factor_all 0.0462
_refine_ls_R_factor_gt 0.0422
_refine_ls_shift/su_max 0.000
_refine_ls_shift/su_mean 0.000
_refine_ls_structure_factor_coef Fsqd
_refine_ls_weighting_details 'calc w=1/[\s^2^(Fo^2^)+(0.0829P)^2^+0.1048P] where P=(Fo^2^+2Fc^2^)/3'
_refine_ls_weighting_scheme calc
_refine_ls_wR_factor_gt 0.1446
_refine_ls_wR_factor_ref 0.1492
_reflns_number_gt 1461
_reflns_number_total 1656
_reflns_threshold_expression >2sigma(I)
_cod_data_source_file jp0766104-file006.cif
_cod_data_source_block soffc
_cod_depositor_comments
;
The following automatic conversions were performed:

'_symmetry_cell_setting' value 'Triclinic' changed to 'triclinic'
according to /home/saulius/struct/CIF-dictionaries/cif_core.dic
dictionary named 'cif_core.dic' version 2.4.1 from 2010-06-29.

Automatic conversion script
Id: cif_fix_values 1715 2011-07-08 13:25:40Z adriana 
;
_cod_database_code 1505114

loop_
_symmetry_equiv_pos_as_xyz
'x, y, z'
'-x, -y, -z'

loop_
_atom_site_label
_atom_site_type_symbol
_atom_site_fract_x
_atom_site_fract_y
_atom_site_fract_z
_atom_site_U_iso_or_equiv
_atom_site_adp_type
_atom_site_occupancy
_atom_site_symmetry_multiplicity
_atom_site_calc_flag
_atom_site_refinement_flags
C5 C 0.3443(3) 0.4995(2) 0.1861(2) 0.0355(4) Uani 1 1 d .
C4 C 0.2370(3) 0.6659(2) 0.1247(2) 0.0373(4) Uani 1 1 d .
C3 C 0.3190(3) 0.8017(2) 0.1443(2) 0.0393(4) Uani 1 1 d .
C2 C 0.5088(3) 0.7694(2) 0.2258(2) 0.0376(4) Uani 1 1 d .
C1 C 0.6138(3) 0.6029(2) 0.28644(19) 0.0338(4) Uani 1 1 d .
C6 C 0.5368(3) 0.4607(2) 0.26929(19) 0.0317(4) Uani 1 1 d .
C7 C 0.6385(3) 0.2806(2) 0.3298(2) 0.0372(4) Uani 1 1 d .
H7 H 0.5616 0.1988 0.3124 0.045 Uiso 1 1 calc R
C8 C 0.8257(3) 0.2161(2) 0.4065(2) 0.0377(4) Uani 1 1 d .
H8 H 0.9086 0.2934 0.4258 0.045 Uiso 1 1 calc R
C9 C 0.9075(3) 0.0338(2) 0.4613(2) 0.0395(4) Uani 1 1 d .
H9 H 0.8242 -0.0426 0.4408 0.047 Uiso 1 1 calc R
F5 F 0.25858(19) 0.37101(15) 0.16257(14) 0.0477(3) Uani 1 1 d .
F4 F 0.05426(18) 0.69308(16) 0.04530(14) 0.0515(3) Uani 1 1 d .
F3 F 0.2179(2) 0.96360(14) 0.08649(15) 0.0564(4) Uani 1 1 d .
F2 F 0.5885(2) 0.90156(14) 0.24750(15) 0.0529(3) Uani 1 1 d .
F1 F 0.79445(18) 0.58278(13) 0.36691(13) 0.0423(3) Uani 1 1 d .

loop_
_atom_site_aniso_label
_atom_site_aniso_U_11
_atom_site_aniso_U_22
_atom_site_aniso_U_33
_atom_site_aniso_U_23
_atom_site_aniso_U_13
_atom_site_aniso_U_12
C5 0.0347(8) 0.0360(9) 0.0361(8) -0.0040(6) -0.0075(7) -0.0086(6)
C4 0.0313(8) 0.0427(10) 0.0343(8) -0.0011(7) -0.0098(6) -0.0026(7)
C3 0.0419(9) 0.0302(8) 0.0376(9) 0.0031(6) -0.0076(7) 0.0004(6)
C2 0.0434(9) 0.0288(8) 0.0406(9) -0.0031(6) -0.0084(7) -0.0085(7)
C1 0.0329(8) 0.0335(8) 0.0343(8) -0.0030(6) -0.0095(6) -0.0054(6)
C6 0.0319(8) 0.0290(8) 0.0326(8) -0.0024(6) -0.0068(6) -0.0047(6)
C7 0.0410(8) 0.0285(8) 0.0418(9) -0.0032(6) -0.0114(7) -0.0058(6)
C8 0.0391(8) 0.0296(8) 0.0411(9) -0.0009(6) -0.0090(7) -0.0035(6)
C9 0.0432(9) 0.0296(8) 0.0440(9) -0.0020(7) -0.0116(7) -0.0051(6)
F5 0.0478(6) 0.0445(6) 0.0589(7) -0.0058(5) -0.0204(5) -0.0167(5)
F4 0.0416(6) 0.0591(7) 0.0522(7) 0.0023(5) -0.0237(5) -0.0047(5)
F3 0.0640(7) 0.0336(6) 0.0608(7) 0.0098(5) -0.0207(6) 0.0030(5)
F2 0.0669(7) 0.0306(6) 0.0665(8) -0.0020(5) -0.0199(6) -0.0167(5)
F1 0.0429(6) 0.0375(6) 0.0518(6) -0.0035(4) -0.0215(5) -0.0103(4)

loop_
_atom_type_symbol
_atom_type_description
_atom_type_scat_dispersion_real
_atom_type_scat_dispersion_imag
_atom_type_scat_source
C C 0.0033 0.0000 'International Tables Vol C Tables 4.2.6.8 and 6.1.1.4'
H H 0.0000 0.0000 'International Tables Vol C Tables 4.2.6.8 and 6.1.1.4'
F F 0.0171 0.0000 'International Tables Vol C Tables 4.2.6.8 and 6.1.1.4'

loop_
_geom_angle_atom_site_label_1
_geom_angle_atom_site_label_2
_geom_angle_atom_site_label_3
_geom_angle
_geom_angle_site_symmetry_1
F5 C5 C4 117.52(15) .
F5 C5 C6 119.42(15) .
C4 C5 C6 123.06(16) .
F4 C4 C3 120.45(15) .
F4 C4 C5 119.71(16) .
C3 C4 C5 119.84(16) .
F3 C3 C4 120.93(16) .
F3 C3 C2 120.00(17) .
C4 C3 C2 119.08(15) .
F2 C2 C1 120.02(16) .
F2 C2 C3 119.57(15) .
C1 C2 C3 120.41(16) .
F1 C1 C2 116.72(15) .
F1 C1 C6 120.69(14) .
C2 C1 C6 122.57(16) .
C1 C6 C5 115.04(15) .
C1 C6 C7 125.85(16) .
C5 C6 C7 119.11(16) .
C8 C7 C6 128.40(16) .
C8 C7 H7 115.8 .
C6 C7 H7 115.8 .
C7 C8 C9 122.78(16) .
C7 C8 H8 118.6 .
C9 C8 H8 118.6 .
C9 C9 C8 124.0(2) 2_756
C9 C9 H9 118.0 2_756
C8 C9 H9 118.0 .

loop_
_geom_bond_atom_site_label_1
_geom_bond_atom_site_label_2
_geom_bond_distance
_geom_bond_site_symmetry_2
C5 F5 1.340(2) .
C5 C4 1.381(2) .
C5 C6 1.399(2) .
C4 F4 1.3401(19) .
C4 C3 1.369(3) .
C3 F3 1.3340(18) .
C3 C2 1.382(2) .
C2 F2 1.339(2) .
C2 C1 1.376(2) .
C1 F1 1.3451(19) .
C1 C6 1.393(2) .
C6 C7 1.460(2) .
C7 C8 1.336(2) .
C7 H7 0.9500 .
C8 C9 1.446(2) .
C8 H8 0.9500 .
C9 C9 1.331(3) 2_756
C9 H9 0.9500 .

loop_
_geom_torsion_atom_site_label_1
_geom_torsion_atom_site_label_2
_geom_torsion_atom_site_label_3
_geom_torsion_atom_site_label_4
_geom_torsion
_geom_torsion_site_symmetry_4
F5 C5 C4 F4 0.1(2) .
C6 C5 C4 F4 179.55(14) .
F5 C5 C4 C3 -179.51(14) .
C6 C5 C4 C3 0.0(3) .
F4 C4 C3 F3 0.6(3) .
C5 C4 C3 F3 -179.82(15) .
F4 C4 C3 C2 -179.56(14) .
C5 C4 C3 C2 0.0(3) .
F3 C3 C2 F2 0.7(3) .
C4 C3 C2 F2 -179.16(14) .
F3 C3 C2 C1 179.76(15) .
C4 C3 C2 C1 -0.1(3) .
F2 C2 C1 F1 0.4(2) .
C3 C2 C1 F1 -178.72(14) .
F2 C2 C1 C6 179.22(14) .
C3 C2 C1 C6 0.1(3) .
F1 C1 C6 C5 178.67(13) .
C2 C1 C6 C5 -0.1(3) .
F1 C1 C6 C7 -1.2(3) .
C2 C1 C6 C7 179.95(16) .
F5 C5 C6 C1 179.56(13) .
C4 C5 C6 C1 0.1(3) .
F5 C5 C6 C7 -0.5(2) .
C4 C5 C6 C7 180.00(15) .
C1 C6 C7 C8 -2.6(3) .
C5 C6 C7 C8 177.45(16) .
C6 C7 C8 C9 179.60(16) .
C7 C8 C9 C9 -179.6(2) 2_756
